data_4338695
loop_
_publ_author_name
'Santillan, Guillermo A.'
'Carrano, Carl J.'

_publ_section_title
;
 Cobalt, zinc, and nickel complexes of a diatopic heteroscorpionate
 ligand: building blocks for coordination polymers.
;
_journal_issue 3
_journal_name_full 'Inorganic chemistry'
_journal_page_first 930
_journal_page_last 939
_journal_paper_doi 10.1021/ic701718b
_journal_volume 47
_journal_year 2008
_chemical_formula_sum 'C46 H42 Co2 N8 O12'
_chemical_formula_weight 1016.74
_chemical_name_systematic
;

 ?

;
_space_group_IT_number 61
_symmetry_cell_setting orthorhombic
_symmetry_space_group_name_Hall '-P 2ac 2ab'
_symmetry_space_group_name_H-M 'P b c a'
_atom_sites_solution_hydrogens geom
_atom_sites_solution_primary direct
_atom_sites_solution_secondary difmap
_audit_creation_method SHELXL-97
_cell_angle_alpha 90.00
_cell_angle_beta 90.00
_cell_angle_gamma 90.00
_cell_formula_units_Z 4
_cell_length_a 14.316(8)
_cell_length_b 17.312(8)
_cell_length_c 18.831(9)
_cell_measurement_reflns_used 1395
_cell_measurement_temperature 240(2)
_cell_measurement_theta_max 17.17
_cell_measurement_theta_min 2.59
_cell_volume 4667(4)
_computing_cell_refinement 'Bruker SMART'
_computing_data_collection 'Bruker SMART'
_computing_data_reduction 'Bruker SAINT'
_computing_molecular_graphics 'Bruker SHELXTL'
_computing_publication_material 'Bruker SHELXTL'
_computing_structure_refinement 'SHELXL-97 (Sheldrick, 1997)'
_computing_structure_solution 'SHELXS-97 (Sheldrick, 1990)'
_diffrn_ambient_temperature 240(2)
_diffrn_measured_fraction_theta_full 0.993
_diffrn_measured_fraction_theta_max 0.993
_diffrn_measurement_device_type 'CCD area detector'
_diffrn_measurement_method 'phi and omega scans'
_diffrn_radiation_monochromator graphite
_diffrn_radiation_source 'fine-focus sealed tube'
_diffrn_radiation_type MoK\a
_diffrn_radiation_wavelength 0.71073
_diffrn_reflns_av_R_equivalents 0.1263
_diffrn_reflns_av_sigmaI/netI 0.0622
_diffrn_reflns_limit_h_max 12
_diffrn_reflns_limit_h_min -12
_diffrn_reflns_limit_k_max 14
_diffrn_reflns_limit_k_min -14
_diffrn_reflns_limit_l_max 16
_diffrn_reflns_limit_l_min -16
_diffrn_reflns_number 15865
_diffrn_reflns_theta_full 17.70
_diffrn_reflns_theta_max 17.70
_diffrn_reflns_theta_min 2.59
_exptl_absorpt_coefficient_mu 0.782
_exptl_absorpt_correction_T_max 0.9845
_exptl_absorpt_correction_T_min 0.8593
_exptl_absorpt_correction_type multi-scan
_exptl_absorpt_process_details SADABS
_exptl_crystal_colour blue
_exptl_crystal_density_diffrn 1.447
_exptl_crystal_density_meas ?
_exptl_crystal_density_method 'not measured'
_exptl_crystal_description thin-plate
_exptl_crystal_F_000 2096
_exptl_crystal_size_max 0.20
_exptl_crystal_size_mid 0.20
_exptl_crystal_size_min 0.02
_refine_diff_density_max 0.366
_refine_diff_density_min -0.320
_refine_diff_density_rms 0.079
_refine_ls_extinction_method none
_refine_ls_goodness_of_fit_ref 1.083
_refine_ls_hydrogen_treatment mixed
_refine_ls_matrix_type full
_refine_ls_number_parameters 315
_refine_ls_number_reflns 1520
_refine_ls_number_restraints 2
_refine_ls_restrained_S_all 1.082
_refine_ls_R_factor_all 0.0810
_refine_ls_R_factor_gt 0.0480
_refine_ls_shift/su_max 0.000
_refine_ls_shift/su_mean 0.000
_refine_ls_structure_factor_coef Fsqd
_refine_ls_weighting_details 'calc w=1/[\s^2^(Fo^2^)+(0.0869P)^2^+2.7216P] where P=(Fo^2^+2Fc^2^)/3'
_refine_ls_weighting_scheme calc
_refine_ls_wR_factor_gt 0.1227
_refine_ls_wR_factor_ref 0.1428
_reflns_number_gt 1069
_reflns_number_total 1520
_reflns_threshold_expression >2sigma(I)
_cod_data_source_file ic701718b-complex_5.cif
_cod_data_source_block gs29a
_cod_depositor_comments
;
The following automatic conversions were performed:

'_symmetry_cell_setting' value 'Orthorhombic' changed to
'orthorhombic' according to
/usr/data/users/saulius/automatic-downloads/retrospective/ACS/lib/dictionaries/cif_core.dic
dictionary named 'cif_core.dic' version 2.4.2 from 2011-04-26.

Automatic conversion script
Id: cif_fix_values 2281 2013-09-26 08:29:07Z andrius 

The following automatic conversions were performed:

'_exptl_crystal_density_meas' value 'not measured' was changed to '?'
- the value is perceived as not measured.

Automatic conversion script
Id: cif_fix_values 3008 2015-01-20 13:52:24Z robertas 
;
_cod_original_sg_symbol_H-M Pbca
_cod_database_code 4338695

loop_
_symmetry_equiv_pos_as_xyz
'x, y, z'
'-x+1/2, -y, z+1/2'
'-x, y+1/2, -z+1/2'
'x+1/2, -y+1/2, -z'
'-x, -y, -z'
'x-1/2, y, -z-1/2'
'x, -y-1/2, z-1/2'
'-x-1/2, y-1/2, z'

loop_
_atom_site_label
_atom_site_type_symbol
_atom_site_fract_x
_atom_site_fract_y
_atom_site_fract_z
_atom_site_U_iso_or_equiv
_atom_site_adp_type
_atom_site_occupancy
_atom_site_symmetry_multiplicity
_atom_site_calc_flag
_atom_site_refinement_flags
Co1 Co 0.07677(9) 0.70642(7) 0.40089(7) 0.0325(6) Uani 1 1 d .
N1 N 0.0792(7) 0.6812(6) 0.2947(5) 0.031(2) Uani 1 1 d .
N2 N 0.1463(7) 0.6326(5) 0.2693(6) 0.027(2) Uani 1 1 d .
N3 N 0.2170(7) 0.6886(5) 0.4059(5) 0.029(2) Uani 1 1 d .
N4 N 0.2577(9) 0.6350(5) 0.3605(5) 0.029(2) Uani 1 1 d .
O1 O 0.0802(6) 0.6676(4) 0.5410(4) 0.040(2) Uani 1 1 d .
O2 O -0.0114(5) 0.6394(3) 0.4495(4) 0.037(2) Uani 1 1 d .
O3 O -0.0868(7) 0.8265(4) 0.4072(4) 0.046(2) Uani 1 1 d .
O4 O 0.0675(6) 0.8151(4) 0.4249(4) 0.044(2) Uani 1 1 d .
C1 C 0.2372(9) 0.6048(6) 0.1580(5) 0.064(4) Uani 1 1 d .
H1A H 0.2675 0.5677 0.1891 0.096 Uiso 1 1 calc R
H1B H 0.2832 0.6410 0.1402 0.096 Uiso 1 1 calc R
H1C H 0.2085 0.5778 0.1185 0.096 Uiso 1 1 calc R
C2 C 0.1632(9) 0.6480(8) 0.1990(8) 0.042(3) Uani 1 1 d .
C3 C 0.1027(10) 0.7037(8) 0.1800(7) 0.048(4) Uani 1 1 d .
H3A H 0.0957 0.7246 0.1342 0.058 Uiso 1 1 calc R
C4 C 0.0527(9) 0.7250(7) 0.2393(9) 0.043(3) Uani 1 1 d .
C5 C -0.0218(9) 0.7831(7) 0.2456(6) 0.064(4) Uani 1 1 d .
H5A H -0.0431 0.7855 0.2945 0.096 Uiso 1 1 calc R
H5B H -0.0736 0.7689 0.2151 0.096 Uiso 1 1 calc R
H5C H 0.0021 0.8333 0.2315 0.096 Uiso 1 1 calc R
C6 C 0.4148(8) 0.5780(6) 0.3291(6) 0.052(3) Uani 1 1 d .
H6A H 0.3774 0.5484 0.2958 0.077 Uiso 1 1 calc R
H6B H 0.4438 0.5433 0.3629 0.077 Uiso 1 1 calc R
H6C H 0.4628 0.6060 0.3034 0.077 Uiso 1 1 calc R
C7 C 0.3530(11) 0.6346(7) 0.3682(6) 0.035(3) Uani 1 1 d .
C8 C 0.3728(9) 0.6885(7) 0.4190(6) 0.035(3) Uani 1 1 d .
H8A H 0.4323 0.7018 0.4360 0.043 Uiso 1 1 calc R
C9 C 0.2866(11) 0.7204(6) 0.4410(6) 0.029(3) Uani 1 1 d .
C10 C 0.2697(7) 0.7812(6) 0.4940(6) 0.043(3) Uani 1 1 d .
H10A H 0.2031 0.7906 0.4978 0.064 Uiso 1 1 calc R
H10B H 0.3009 0.8283 0.4794 0.064 Uiso 1 1 calc R
H10C H 0.2938 0.7648 0.5397 0.064 Uiso 1 1 calc R
C11 C 0.2004(8) 0.5858(6) 0.3176(6) 0.029(3) Uani 1 1 d .
H11A H 0.2421 0.5524 0.2890 0.035 Uiso 1 1 calc R
C12 C 0.1390(9) 0.5336(6) 0.3632(7) 0.026(3) Uani 1 1 d .
C13 C 0.0614(10) 0.4971(7) 0.3354(6) 0.035(3) Uani 1 1 d .
H13A H 0.0429 0.5082 0.2886 0.042 Uiso 1 1 calc R
C14 C 0.0103(8) 0.4446(7) 0.3749(8) 0.036(3) Uani 1 1 d .
H14A H -0.0436 0.4214 0.3559 0.044 Uiso 1 1 calc R
C15 C 0.0397(10) 0.4269(6) 0.4422(7) 0.026(3) Uani 1 1 d .
C16 C 0.0141(9) 0.6314(7) 0.5152(8) 0.036(3) Uani 1 1 d .
C17 C 0.1169(11) 0.4625(7) 0.4698(6) 0.030(3) Uani 1 1 d .
H17A H 0.1358 0.4503 0.5163 0.036 Uiso 1 1 calc R
C18 C 0.1680(7) 0.5155(7) 0.4316(8) 0.028(3) Uani 1 1 d .
H18A H 0.2212 0.5388 0.4514 0.034 Uiso 1 1 calc R
C19 C -0.0107(13) 0.8512(7) 0.4286(6) 0.038(3) Uani 1 1 d .
C20 C -0.0051(16) 0.9287(7) 0.4652(6) 0.036(3) Uani 1 1 d .
C21 C 0.0758(14) 0.9540(10) 0.4942(8) 0.041(3) Uani 1 1 d D
C22 C -0.0813(12) 0.9763(12) 0.4704(7) 0.046(3) Uani 1 1 d D
C23 C 0.2283(10) 0.8682(8) 0.2994(7) 0.081(4) Uani 1 1 d .
O6 O 0.2115(6) 0.9306(5) 0.2516(4) 0.081(3) Uani 1 1 d .
O7 O 0.2341(5) 0.6137(4) 0.6153(4) 0.066(2) Uani 1 1 d .
H22A H -0.140(4) 0.954(5) 0.455(4) 0.04(3) Uiso 1 1 d D
H21A H 0.133(4) 0.928(5) 0.485(4) 0.03(3) Uiso 1 1 d D

loop_
_atom_site_aniso_label
_atom_site_aniso_U_11
_atom_site_aniso_U_22
_atom_site_aniso_U_33
_atom_site_aniso_U_23
_atom_site_aniso_U_13
_atom_site_aniso_U_12
Co1 0.0414(11) 0.0243(10) 0.0317(10) -0.0023(7) 0.0032(8) 0.0001(8)
N1 0.042(7) 0.029(6) 0.023(7) -0.002(6) -0.002(6) 0.000(6)
N2 0.049(8) 0.016(6) 0.015(8) -0.001(6) -0.005(6) 0.005(6)
N3 0.045(8) 0.011(6) 0.032(6) -0.010(5) -0.001(6) 0.000(6)
N4 0.036(9) 0.017(6) 0.034(7) 0.007(6) -0.008(7) -0.008(6)
O1 0.048(6) 0.038(5) 0.035(5) 0.001(4) 0.002(5) -0.018(5)
O2 0.050(6) 0.025(5) 0.038(6) 0.011(4) 0.000(5) -0.003(4)
O3 0.050(6) 0.038(5) 0.051(6) -0.019(4) 0.007(5) -0.013(5)
O4 0.050(6) 0.027(5) 0.055(6) -0.011(4) 0.008(5) 0.013(5)
C1 0.093(11) 0.074(9) 0.024(8) 0.008(7) 0.011(8) 0.015(9)
C2 0.052(10) 0.047(10) 0.028(11) 0.003(9) 0.005(9) -0.007(9)
C3 0.074(10) 0.036(8) 0.034(11) 0.025(8) -0.007(9) 0.015(8)
C4 0.072(11) 0.033(9) 0.024(9) -0.001(9) -0.002(10) 0.006(8)
C5 0.092(11) 0.056(8) 0.044(8) -0.009(7) -0.018(8) 0.029(9)
C6 0.052(9) 0.043(8) 0.059(8) -0.015(7) 0.007(8) -0.004(7)
C7 0.042(12) 0.036(9) 0.026(9) 0.003(8) -0.009(8) -0.007(8)
C8 0.030(11) 0.046(8) 0.031(8) 0.001(7) -0.011(7) -0.024(8)
C9 0.024(9) 0.029(8) 0.034(8) 0.009(7) 0.000(9) -0.004(8)
C10 0.045(8) 0.032(7) 0.050(8) -0.020(7) 0.003(7) -0.008(6)
C11 0.040(8) 0.019(6) 0.028(8) -0.011(8) -0.001(8) 0.004(8)
C12 0.042(10) 0.011(7) 0.024(10) 0.006(7) 0.009(8) 0.004(8)
C13 0.050(10) 0.025(7) 0.028(8) 0.000(8) -0.001(9) 0.003(7)
C14 0.029(8) 0.035(8) 0.044(11) 0.002(7) -0.014(9) -0.005(7)
C15 0.038(10) 0.020(8) 0.021(10) -0.003(8) -0.006(8) -0.001(8)
C16 0.026(9) 0.030(9) 0.053(12) -0.005(9) 0.005(10) 0.013(8)
C17 0.053(10) 0.019(7) 0.018(7) 0.004(8) -0.002(9) 0.007(7)
C18 0.035(8) 0.023(8) 0.027(9) 0.011(7) -0.007(8) -0.002(7)
C19 0.066(14) 0.021(10) 0.028(8) -0.003(7) 0.012(9) -0.009(11)
C20 0.033(11) 0.034(11) 0.042(8) -0.004(7) -0.001(10) 0.004(15)
C21 0.043(17) 0.031(14) 0.049(9) -0.010(8) 0.008(10) 0.007(9)
C22 0.038(15) 0.034(12) 0.066(10) -0.016(10) -0.007(8) -0.010(12)
C23 0.101(12) 0.060(9) 0.081(10) 0.020(9) -0.021(9) -0.020(9)
O6 0.118(8) 0.059(6) 0.068(6) -0.016(5) -0.004(6) 0.005(5)
O7 0.064(6) 0.070(5) 0.064(5) 0.013(4) 0.002(5) 0.008(4)

loop_
_atom_type_symbol
_atom_type_description
_atom_type_scat_dispersion_real
_atom_type_scat_dispersion_imag
_atom_type_scat_source
C C 0.0033 0.0016 'International Tables Vol C Tables 4.2.6.8 and 6.1.1.4'
H H 0.0000 0.0000 'International Tables Vol C Tables 4.2.6.8 and 6.1.1.4'
N N 0.0061 0.0033 'International Tables Vol C Tables 4.2.6.8 and 6.1.1.4'
O O 0.0106 0.0060 'International Tables Vol C Tables 4.2.6.8 and 6.1.1.4'
Co Co 0.3494 0.9721 'International Tables Vol C Tables 4.2.6.8 and 6.1.1.4'

loop_
_geom_angle_atom_site_label_1
_geom_angle_atom_site_label_2
_geom_angle_atom_site_label_3
_geom_angle
_geom_angle_site_symmetry_3
O4 Co1 O2 115.2(3) .
O4 Co1 N3 101.8(4) .
O2 Co1 N3 121.9(3) .
O4 Co1 N1 115.8(4) .
O2 Co1 N1 110.1(3) .
N3 Co1 N1 89.8(4) .
C4 N1 N2 105.9(9) .
C4 N1 Co1 129.3(10) .
N2 N1 Co1 119.1(9) .
N1 N2 C2 110.1(9) .
N1 N2 C11 120.2(11) .
C2 N2 C11 128.6(12) .
C9 N3 N4 105.7(9) .
C9 N3 Co1 135.1(9) .
N4 N3 Co1 119.1(9) .
C7 N4 N3 110.8(9) .
C7 N4 C11 128.8(11) .
N3 N4 C11 120.3(11) .
C16 O2 Co1 109.3(8) .
C19 O4 Co1 123.0(8) .
C3 C2 N2 106.4(11) .
C3 C2 C1 132.2(15) .
N2 C2 C1 121.4(14) .
C2 C3 C4 108.1(10) .
N1 C4 C3 109.4(10) .
N1 C4 C5 121.8(14) .
C3 C4 C5 128.7(15) .
C8 C7 N4 106.1(11) .
C8 C7 C6 131.5(15) .
N4 C7 C6 122.3(13) .
C7 C8 C9 106.9(10) .
N3 C9 C8 110.5(10) .
N3 C9 C10 121.0(12) .
C8 C9 C10 128.5(14) .
N4 C11 N2 109.2(9) .
N4 C11 C12 111.4(9) .
N2 C11 C12 112.3(10) .
C13 C12 C18 119.2(10) .
C13 C12 C11 121.3(13) .
C18 C12 C11 119.0(13) .
C12 C13 C14 121.4(10) .
C15 C14 C13 118.8(10) .
C17 C15 C14 119.9(11) .
C17 C15 C16 121.0(14) 5_566
C14 C15 C16 119.1(14) 5_566
O1 C16 O2 122.5(12) .
O1 C16 C15 121.6(13) 5_566
O2 C16 C15 115.8(12) 5_566
C15 C17 C18 122.1(10) .
C17 C18 C12 118.5(10) .
O3 C19 O4 125.6(11) .
O3 C19 C20 120.1(15) .
O4 C19 C20 114.3(14) .
C21 C20 C22 117.3(12) .
C21 C20 C19 121.2(18) .
C22 C20 C19 122(2) .
C20 C21 C22 121.8(12) 5_576
C20 C22 C21 120.9(12) 5_576

loop_
_geom_bond_atom_site_label_1
_geom_bond_atom_site_label_2
_geom_bond_distance
_geom_bond_site_symmetry_2
Co1 O4 1.939(8) .
Co1 O2 1.944(7) .
Co1 N3 2.034(10) .
Co1 N1 2.046(9) .
N1 C4 1.344(13) .
N1 N2 1.364(10) .
N2 C2 1.371(13) .
N2 C11 1.444(12) .
N3 C9 1.316(12) .
N3 N4 1.390(10) .
N4 C7 1.371(13) .
N4 C11 1.433(12) .
O1 C16 1.234(12) .
O2 C16 1.297(13) .
O3 C19 1.239(14) .
O4 C19 1.284(14) .
C1 C2 1.509(15) .
C2 C3 1.345(14) .
C3 C4 1.376(14) .
C4 C5 1.472(15) .
C6 C7 1.512(14) .
C7 C8 1.366(13) .
C8 C9 1.414(13) .
C9 C10 1.471(14) .
C11 C12 1.525(13) .
C12 C13 1.382(13) .
C12 C18 1.388(13) .
C13 C14 1.384(13) .
C14 C15 1.370(13) .
C15 C17 1.368(13) .
C15 C16 1.502(16) 5_566
C16 C15 1.502(16) 5_566
C17 C18 1.375(13) .
C19 C20 1.511(15) .
C20 C21 1.352(15) .
C20 C22 1.372(16) .
C21 C22 1.381(17) 5_576
C22 C21 1.381(17) 5_576
C23 O6 1.427(13) .
